data_4504785
loop_
_publ_author_name
'George, Sumod'
'Goldberg, Israel'

_publ_section_title
;
 Self-Assembly of Supramolecular Porphyrin Arrays by Hydrogen
 Bonding:&#x2009; New Structures and Reflections
;
_journal_issue 3
_journal_name_full 'Crystal Growth &amp; Design'
_journal_page_first 755
_journal_paper_doi 10.1021/cg050624m
_journal_volume 6
_journal_year 2006
_chemical_formula_sum 'C44 H30 Cl Mn N4 O5'
_chemical_formula_weight 785.11
_chemical_name_systematic
; 
 ? 
;
_space_group_IT_number 79
_symmetry_cell_setting tetragonal
_symmetry_space_group_name_Hall 'I 4'
_symmetry_space_group_name_H-M 'I 4'
_atom_sites_solution_hydrogens geom
_atom_sites_solution_primary direct
_atom_sites_solution_secondary difmap
_audit_creation_method SHELXL-97
_cell_angle_alpha 90.00
_cell_angle_beta 90.00
_cell_angle_gamma 90.00
_cell_formula_units_Z 2
_cell_length_a 13.9892(5)
_cell_length_b 13.9892(5)
_cell_length_c 9.3840(3)
_cell_measurement_reflns_used 1124
_cell_measurement_temperature 110(2)
_cell_measurement_theta_max 27.48
_cell_measurement_theta_min 2.06
_cell_volume 1836.43(11)
_computing_cell_refinement Denzo
_computing_data_collection 'Collect, Nonius B.V.'
_computing_data_reduction Denzo
_computing_structure_refinement 'SHELXL-97 (Sheldrick, 1997)'
_computing_structure_solution SIR-97
_diffrn_ambient_temperature 110(2)
_diffrn_detector_area_resol_mean '56 microns'
_diffrn_measured_fraction_theta_full 0.995
_diffrn_measured_fraction_theta_max 0.995
_diffrn_measurement_device_type 'Nonius KappaCCD'
_diffrn_measurement_method '1 deg. Phi scans'
_diffrn_radiation_monochromator graphite
_diffrn_radiation_source 'fine-focus sealed tube'
_diffrn_radiation_type MoK\a
_diffrn_radiation_wavelength 0.71073
_diffrn_reflns_av_R_equivalents 0.0310
_diffrn_reflns_av_sigmaI/netI 0.0296
_diffrn_reflns_limit_h_max 18
_diffrn_reflns_limit_h_min -18
_diffrn_reflns_limit_k_max 12
_diffrn_reflns_limit_k_min -12
_diffrn_reflns_limit_l_max 12
_diffrn_reflns_limit_l_min -10
_diffrn_reflns_number 8417
_diffrn_reflns_theta_full 27.48
_diffrn_reflns_theta_max 27.48
_diffrn_reflns_theta_min 2.06
_exptl_absorpt_coefficient_mu 0.486
_exptl_absorpt_correction_type none
_exptl_crystal_colour violet
_exptl_crystal_density_diffrn 1.420
_exptl_crystal_density_method 'not measured'
_exptl_crystal_description prism
_exptl_crystal_F_000 808
_exptl_crystal_size_max 0.35
_exptl_crystal_size_mid 0.20
_exptl_crystal_size_min 0.15
_refine_diff_density_max 0.453
_refine_diff_density_min -0.354
_refine_diff_density_rms 0.057
_refine_ls_abs_structure_details 'Flack H D (1983), Acta Cryst. A39, 876-881'
_refine_ls_abs_structure_Flack 0.01(3)
_refine_ls_extinction_method none
_refine_ls_goodness_of_fit_ref 1.056
_refine_ls_hydrogen_treatment constr
_refine_ls_matrix_type full
_refine_ls_number_parameters 141
_refine_ls_number_reflns 2047
_refine_ls_number_restraints 1
_refine_ls_restrained_S_all 1.056
_refine_ls_R_factor_all 0.0483
_refine_ls_R_factor_gt 0.0426
_refine_ls_shift/su_max 0.091
_refine_ls_shift/su_mean 0.017
_refine_ls_structure_factor_coef Fsqd
_refine_ls_weighting_details 'calc w=1/[\s^2^(Fo^2^)+(0.0746P)^2^+1.1287P] where P=(Fo^2^+2Fc^2^)/3'
_refine_ls_weighting_scheme calc
_refine_ls_wR_factor_gt 0.1134
_refine_ls_wR_factor_ref 0.1180
_reflns_number_gt 1866
_reflns_number_total 2047
_reflns_threshold_expression >2sigma(I)
_cod_data_source_file cg050624msi20051123_110015.cif
_cod_data_source_block Compound-4
_cod_database_code 4504785

loop_
_symmetry_equiv_pos_as_xyz
'x, y, z'
'-x, -y, z'
'-y, x, z'
'y, -x, z'
'x+1/2, y+1/2, z+1/2'
'-x+1/2, -y+1/2, z+1/2'
'-y+1/2, x+1/2, z+1/2'
'y+1/2, -x+1/2, z+1/2'

loop_
_atom_site_label
_atom_site_type_symbol
_atom_site_fract_x
_atom_site_fract_y
_atom_site_fract_z
_atom_site_U_iso_or_equiv
_atom_site_adp_type
_atom_site_occupancy
_atom_site_symmetry_multiplicity
_atom_site_calc_flag
_atom_site_refinement_flags
_atom_site_disorder_assembly
Mn Mn 0.0000 0.0000 0.33235(6) 0.0260(2) Uani 1 4 d S .
Cl Cl 0.0000 0.0000 0.61194(15) 0.0309(3) Uani 1 4 d S .
N N 0.13666(13) -0.04331(13) 0.3286(3) 0.0303(4) Uani 1 1 d . .
O1 O 0.0000 0.0000 0.0819(5) 0.0543(14) Uani 1 4 d S .
HO1 H 0.0501 0.0169 0.0090 0.060(8) Uiso 0.50 1 d PR .
C1 C 0.16944(16) -0.13655(16) 0.3263(4) 0.0330(5) Uani 1 1 d . .
C2 C 0.27230(17) -0.13741(19) 0.3249(5) 0.0441(7) Uani 1 1 d . .
H2 H 0.3123 -0.1923 0.3243 0.053 Uiso 1 1 calc R .
C3 C 0.30116(18) -0.04519(19) 0.3246(5) 0.0462(7) Uani 1 1 d . .
H3 H 0.3655 -0.0234 0.3224 0.055 Uiso 1 1 calc R .
C4 C 0.21746(16) 0.01375(16) 0.3282(4) 0.0343(5) Uani 1 1 d . .
C5 C 0.21895(16) 0.11324(16) 0.3279(4) 0.0339(5) Uani 1 1 d . .
C6 C 0.31323(17) 0.16357(17) 0.3240(5) 0.0411(6) Uani 1 1 d . A
C7 C 0.3441(3) 0.2043(3) 0.1984(5) 0.0549(10) Uani 1 1 d . .
H7 H 0.3071 0.1970 0.1141 0.066 Uiso 1 1 calc R .
C8 C 0.4296(3) 0.2564(3) 0.1940(5) 0.0616(14) Uani 1 1 d . A
H8 H 0.4508 0.2843 0.1073 0.074 Uiso 1 1 calc R .
C9 C 0.4822(2) 0.2667(2) 0.3156(7) 0.0746(15) Uani 1 1 d . .
C10 C 0.4540(3) 0.2232(3) 0.4389(7) 0.090(2) Uani 1 1 d . A
H10 H 0.4923 0.2282 0.5222 0.088 Uiso 1 1 calc R .
C11 C 0.3681(3) 0.1708(3) 0.4425(5) 0.0704(15) Uani 1 1 d . .
H11 H 0.3486 0.1404 0.5283 0.084 Uiso 1 1 calc R A
O2 O 0.5670(4) 0.3161(7) 0.3059(18) 0.073(4) Uani 1 1 d . A
HO2 H 0.5607 0.3639 0.2450 0.090 Uiso 1 1 . R .

loop_
_atom_site_aniso_label
_atom_site_aniso_U_11
_atom_site_aniso_U_22
_atom_site_aniso_U_33
_atom_site_aniso_U_23
_atom_site_aniso_U_13
_atom_site_aniso_U_12
Mn 0.0228(2) 0.0228(2) 0.0323(4) 0.000 0.000 0.000
Cl 0.0299(4) 0.0299(4) 0.0329(6) 0.000 0.000 0.000
N 0.0250(9) 0.0257(9) 0.0402(11) -0.0041(12) 0.0073(12) -0.0002(7)
O1 0.0543(19) 0.0543(19) 0.054(3) 0.000 0.000 0.000
C1 0.0255(10) 0.0265(11) 0.0469(14) -0.0026(14) 0.0077(14) 0.0023(8)
C2 0.0253(12) 0.0322(12) 0.075(2) -0.0006(18) 0.0136(18) 0.0046(9)
C3 0.0242(11) 0.0338(12) 0.081(2) -0.0007(18) 0.0188(18) 0.0006(9)
C4 0.0233(10) 0.0281(11) 0.0514(14) 0.0036(15) 0.0118(15) -0.0013(8)
C5 0.0244(10) 0.0296(11) 0.0478(14) 0.0070(15) 0.0074(14) -0.0032(8)
C6 0.0249(11) 0.0282(12) 0.0701(19) 0.0128(17) 0.0079(17) 0.0007(9)
C7 0.056(2) 0.0397(18) 0.069(2) -0.0007(16) 0.0279(18) -0.0146(17)
C8 0.053(2) 0.0340(18) 0.098(4) 0.0096(18) 0.041(2) -0.0035(16)
C9 0.0202(13) 0.0404(17) 0.163(5) 0.048(3) -0.008(2) -0.0027(11)
C10 0.046(2) 0.083(3) 0.143(6) 0.068(4) -0.040(3) -0.031(2)
C11 0.0386(16) 0.072(3) 0.100(4) 0.051(3) -0.0120(19) -0.0189(17)
O2 0.038(7) 0.076(10) 0.068(10) -0.037(10) 0.027(7) -0.025(6)

loop_
_atom_type_symbol
_atom_type_description
_atom_type_scat_dispersion_real
_atom_type_scat_dispersion_imag
_atom_type_scat_source
C C 0.0033 0.0016 'International Tables Vol C Tables 4.2.6.8 and 6.1.1.4'
H H 0.0000 0.0000 'International Tables Vol C Tables 4.2.6.8 and 6.1.1.4'
Mn Mn 0.3368 0.7283 'International Tables Vol C Tables 4.2.6.8 and 6.1.1.4'
N N 0.0061 0.0033 'International Tables Vol C Tables 4.2.6.8 and 6.1.1.4'
O O 0.0106 0.0060 'International Tables Vol C Tables 4.2.6.8 and 6.1.1.4'
Cl Cl 0.1484 0.1585 'International Tables Vol C Tables 4.2.6.8 and 6.1.1.4'

loop_
_geom_angle_atom_site_label_1
_geom_angle_atom_site_label_2
_geom_angle_atom_site_label_3
_geom_angle
_geom_angle_site_symmetry_1
_geom_angle_site_symmetry_3
N Mn N 177.99(18) 4 3
N Mn N 89.982(3) 4 2
N Mn N 89.982(3) 3 2
N Mn N 89.983(3) 4 .
N Mn N 89.982(3) 3 .
N Mn N 178.00(18) 2 .
N Mn O1 89.00(9) 4 .
N Mn O1 89.00(9) 3 .
N Mn O1 89.00(9) 2 .
N Mn O1 89.00(9) . .
N Mn Cl 91.00(9) 4 .
N Mn Cl 91.00(9) 3 .
N Mn Cl 91.00(9) 2 .
N Mn Cl 91.00(9) . .
O1 Mn Cl 180.0 . .
C1 N C4 105.86(18) . .
C1 N Mn 126.96(15) . .
C4 N Mn 127.19(15) . .
Mn O1 HO1 132.8 . .
N C1 C5 126.3(2) . 4
N C1 C2 109.8(2) . .
C5 C1 C2 123.8(2) 4 .
C3 C2 C1 106.9(2) . .
C3 C2 H2 126.5 . .
C1 C2 H2 126.5 . .
C2 C3 C4 107.8(2) . .
C2 C3 H3 126.1 . .
C4 C3 H3 126.1 . .
N C4 C5 126.1(2) . .
N C4 C3 109.6(2) . .
C5 C4 C3 124.3(2) . .
C4 C5 C1 123.4(2) . 3
C4 C5 C6 118.9(2) . .
C1 C5 C6 117.6(2) 3 .
C11 C6 C7 119.6(3) . .
C11 C6 C5 121.0(3) . .
C7 C6 C5 119.5(4) . .
C6 C7 C8 120.5(4) . .
C6 C7 H7 119.8 . .
C8 C7 H7 119.8 . .
C9 C8 C7 119.4(4) . .
C9 C8 H8 120.3 . .
C7 C8 H8 120.3 . .
C8 C9 C10 120.3(3) . .
C8 C9 O2 117.5(7) . .
C10 C9 O2 122.0(7) . .
C9 C10 C11 119.9(5) . .
C9 C10 H10 120.0 . .
C11 C10 H10 120.0 . .
C6 C11 C10 120.2(4) . .
C6 C11 H11 119.9 . .
C10 C11 H11 119.9 . .
C9 O2 HO2 109.6 . .

loop_
_geom_bond_atom_site_label_1
_geom_bond_atom_site_label_2
_geom_bond_distance
_geom_bond_site_symmetry_2
Mn N 2.0057(18) 4
Mn N 2.0057(18) 3
Mn N 2.0057(18) 2
Mn N 2.0057(18) .
Mn O1 2.351(5) .
Mn Cl 2.6237(15) .
N C1 1.383(3) .
N C4 1.384(3) .
O1 HO1 1.0081 .
C1 C5 1.395(3) 4
C1 C2 1.439(3) .
C2 C3 1.352(4) .
C2 H2 0.9500 .
C3 C4 1.432(3) .
C3 H3 0.9500 .
C4 C5 1.392(3) .
C5 C1 1.395(3) 3
C5 C6 1.495(3) .
C6 C11 1.356(6) .
C6 C7 1.378(6) .
C7 C8 1.402(5) .
C7 H7 0.9500 .
C8 C9 1.365(7) .
C8 H8 0.9500 .
C9 C10 1.366(8) .
C9 O2 1.376(5) .
C10 C11 1.407(5) .
C10 H10 0.9500 .
C11 H11 0.9500 .
O2 HO2 0.8835 .

loop_
_geom_hbond_atom_site_label_D
_geom_hbond_atom_site_label_H
_geom_hbond_atom_site_label_A
_geom_hbond_distance_DH
_geom_hbond_distance_HA
_geom_hbond_distance_DA
_geom_hbond_angle_DHA
_geom_hbond_site_symmetry_A
O2 HO2 Cl 0.88 2.43 3.287(5) 163.6 5_554
